data_1562789
loop_
_publ_author_name
'Jouffret, Laurent J.'
'Wylie, Ernest M.'
'Burns, Peter C.'

_publ_section_title
;
 Amine templating effect absent in uranyl sulfates synthesized with
 1,4-n-butyldiamine
;
_journal_name_full 'Journal of Solid State Chemistry'
_journal_page_first 160
_journal_page_last 165
_journal_paper_doi 10.1016/j.jssc.2012.08.050
_journal_volume 197
_journal_year 2013
_chemical_formula_structural '(C4 H14 N2) ((U O2)2 (S O4)3 (H2 O)) (H2 O)3'
_chemical_formula_sum 'C4 H20 N2 O19 S3 U2'
_chemical_formula_weight 972.4
_chemical_name_systematic ' butanediamonium diuranyl trisulfate trihydrate'
_space_group_IT_number 14
_space_group_name_Hall '-P 2yn'
_space_group_name_H-M_alt 'P 1 21/n 1'
_symmetry_cell_setting monoclinic
_symmetry_Int_Tables_number 14
_symmetry_space_group_name_Hall '-P 2yn'
_symmetry_space_group_name_H-M 'P 1 21/n 1'
_cell_angle_alpha 90
_cell_angle_beta 97.908(2)
_cell_angle_gamma 90
_cell_formula_units_Z 4
_cell_length_a 10.9075(4)
_cell_length_b 10.4513(4)
_cell_length_c 17.7881(7)
_cell_measurement_temperature 140
_cell_volume 2008.52(13)
_computing_cell_refinement 'Bruker APEX2'
_computing_data_collection 'Bruker APEX2'
_computing_data_reduction 'Bruker APEX2'
_computing_structure_refinement 'Jana2006 (Petricek, 2006)'
_computing_structure_solution 'SIR2002 (Burla, 2003)'
_diffrn_ambient_temperature 140(2)
_diffrn_measured_fraction_theta_full 0.98
_diffrn_measured_fraction_theta_max 0.98
_diffrn_measurement_device 'BRUKER AXS Apex2 CCD-4K'
_diffrn_measurement_device_type ccd
_diffrn_measurement_method 'phi-omega scan'
_diffrn_radiation_monochromator graphite
_diffrn_radiation_source 'fine-focus X-ray tube'
_diffrn_radiation_type 'Mo K\a'
_diffrn_radiation_wavelength 0.71073
_diffrn_reflns_av_R_equivalents 0.063
_diffrn_reflns_av_sigmaI/netI 0.0617
_diffrn_reflns_limit_h_max 16
_diffrn_reflns_limit_h_min -16
_diffrn_reflns_limit_k_max 15
_diffrn_reflns_limit_k_min -14
_diffrn_reflns_limit_l_max 25
_diffrn_reflns_limit_l_min -26
_diffrn_reflns_number 29009
_diffrn_reflns_theta_full 32.42
_diffrn_reflns_theta_max 32.42
_diffrn_reflns_theta_min 2.27
_exptl_absorpt_coefficient_mu 16.512
_exptl_absorpt_correction_T_max 0.7471
_exptl_absorpt_correction_T_min 0.3370
_exptl_absorpt_correction_type empirical
_exptl_absorpt_process_details 'SADABS Version 2.03'
_exptl_crystal_colour yellow
_exptl_crystal_density_diffrn 3.2148
_exptl_crystal_description block
_exptl_crystal_F_000 1768
_exptl_crystal_size_max 0.45
_exptl_crystal_size_mid 0.30
_exptl_crystal_size_min 0.15
_refine_diff_density_max 4.44
_refine_diff_density_min -4.24
_refine_ls_extinction_method none
_refine_ls_goodness_of_fit_gt 2.05
_refine_ls_goodness_of_fit_ref 1.85
_refine_ls_hydrogen_treatment constr
_refine_ls_number_constraints 80
_refine_ls_number_parameters 271
_refine_ls_number_reflns 7123
_refine_ls_number_restraints 0
_refine_ls_R_factor_all 0.0640
_refine_ls_R_factor_gt 0.0460
_refine_ls_shift/su_max 0.0170
_refine_ls_shift/su_mean 0.0013
_refine_ls_structure_factor_coef F
_refine_ls_weighting_details w=1/(\s^2^(F)+0.0001F^2^)
_refine_ls_weighting_scheme sigma
_refine_ls_wR_factor_gt 0.0592
_refine_ls_wR_factor_ref 0.0613
_reflns_number_gt 5465
_reflns_number_total 7123
_reflns_threshold_expression I>3\s(I)
_cod_data_source_file JSSC-2013-197-160.cif
_cod_data_source_block I
_cod_original_cell_volume 2008.5(1)
_cod_database_code 1562789

loop_
_symmetry_equiv_pos_site_id
_symmetry_equiv_pos_as_xyz
1 x,y,z
2 -x+1/2,y+1/2,-z+1/2
3 -x,-y,-z
4 x+1/2,-y+1/2,z+1/2

loop_
_atom_site_label
_atom_site_type_symbol
_atom_site_fract_x
_atom_site_fract_y
_atom_site_fract_z
_atom_site_adp_type
_atom_site_U_iso_or_equiv
_atom_site_symmetry_multiplicity
_atom_site_occupancy
_atom_site_calc_flag
_atom_site_refinement_flags
_atom_site_disorder_assembly
_atom_site_disorder_group
U1 U 0.33136(3) 0.82790(3) 0.20346(2) Uani 0.00895(9) 4 1 d . . .
U2 U 0.86506(3) 0.92984(3) 0.23690(2) Uani 0.00998(9) 4 1 d . . .
S1 S 0.1683(2) 0.9913(2) 0.3420(1) Uani 0.0093(5) 4 1 d . . .
S2 S 0.0417(2) 0.6381(2) 0.2278(1) Uani 0.0109(6) 4 1 d . . .
S3 S 0.6245(2) 0.7203(2) 0.1515(1) Uani 0.0103(6) 4 1 d . . .
O1 O 0.2535(5) 0.8904(6) 0.1176(4) Uani 0.014(2) 4 1 d . . .
O2 O 0.4078(5) 0.7642(6) 0.2891(4) Uani 0.015(2) 4 1 d . . .
O3 O 0.2160(5) 0.9707(6) 0.2697(4) Uani 0.011(2) 4 1 d . . .
O4 O 0.4352(6) 1.0326(6) 0.2163(4) Uani 0.018(2) 4 1 d . . .
O5 O 0.5178(5) 0.8115(6) 0.1465(4) Uani 0.016(2) 4 1 d . . .
O6 O 0.3296(6) 0.6291(6) 0.1400(4) Uani 0.014(2) 4 1 d . . .
O7 O 0.1519(5) 0.7188(6) 0.2313(4) Uani 0.019(2) 4 1 d . . .
O8 O 0.9575(5) 0.9619(6) 0.1660(4) Uani 0.016(2) 4 1 d . . .
O9 O 0.7720(5) 0.8944(6) 0.3078(4) Uani 0.017(2) 4 1 d . . .
O10 O 0.6306(5) 0.6476(6) 0.2241(4) Uani 0.013(2) 4 1 d . . .
O11 O 0.0386(6) 0.9455(6) 0.3335(4) Uani 0.018(2) 4 1 d . . .
O12 O -0.0565(5) 0.7155(6) 0.2559(4) Uani 0.013(2) 4 1 d . . .
O13 O 0.7372(5) 0.7995(6) 0.1528(3) Uani 0.013(2) 4 1 d . . .
O14 O 0.2411(6) 0.9221(6) 0.4039(4) Uani 0.017(2) 4 1 d . . .
O15 O 0.0023(6) 0.5922(7) 0.1524(4) Uani 0.024(2) 4 1 d . . .
O16 O 0.6138(5) 0.6362(6) 0.0869(3) Uani 0.014(2) 4 1 d . . .
Ow1 O 0.6946(7) 1.0541(7) 0.1648(2) Uani 0.029(2) 4 1 d . . .
Ow2 O -0.5182(7) 1.0999(9) 0.0504(7) Uani 0.053(4) 4 1 d . . .
Ow3 O -0.4383(4) 1.3471(7) 0.0376(4) Uani 0.029(2) 4 1 d . . .
N1 N -0.3100(7) 0.9487(8) 0.4512(5) Uani 0.024(3) 4 1 d . . .
N2 N -0.7383(9) 0.6602(8) 0.4184(5) Uani 0.030(3) 4 1 d . . .
C1 C -0.3520(8) 0.8121(9) 0.4559(6) Uani 0.020(3) 4 1 d . . .
C2 C -0.4829(8) 0.8050(9) 0.4726(6) Uani 0.017(3) 4 1 d . . .
C3 C -0.5196(9) 0.667(1) 0.4835(6) Uani 0.023(3) 4 1 d . . .
C4 C -0.653(1) 0.6439(9) 0.4918(7) Uani 0.030(4) 4 1 d . . .
H1ow1 H 0.66794 1.118186 0.183673 Uiso 0.0352 4 1 d . . .
H2ow1 H 0.664709 1.031077 0.122148 Uiso 0.0352 4 1 d . . .
H1ow3 H -0.454122 1.387807 0.074472 Uiso 0.0345 4 1 d . . .
H2ow3 H -0.485961 1.349358 -0.002315 Uiso 0.0345 4 1 d . . .
H1n1 H -0.247025 0.951978 0.426068 Uiso 0.0293 4 1 d . . .
H2n1 H -0.370253 0.99457 0.427966 Uiso 0.0293 4 1 d . . .
H3n1 H -0.288532 0.97857 0.496724 Uiso 0.0293 4 1 d . . .
H1n2 H -0.81467 0.659357 0.427534 Uiso 0.0362 4 1 d . . .
H2n2 H -0.722913 0.732708 0.397648 Uiso 0.0362 4 1 d . . .
H3n2 H -0.726863 0.597813 0.387748 Uiso 0.0362 4 1 d . . .
H1c1 H -0.345797 0.769412 0.408741 Uiso 0.0236 4 1 d . . .
H2c1 H -0.298519 0.768279 0.494968 Uiso 0.0236 4 1 d . . .
H1c2 H -0.537321 0.841823 0.431179 Uiso 0.021 4 1 d . . .
H2c2 H -0.490429 0.85285 0.51777 Uiso 0.021 4 1 d . . .
H1c3 H -0.497411 0.61598 0.442616 Uiso 0.028 4 1 d . . .
H2c3 H -0.467661 0.631457 0.526318 Uiso 0.028 4 1 d . . .
H1c4 H -0.677113 0.700988 0.529298 Uiso 0.0362 4 1 d . . .
H2c4 H -0.661681 0.559208 0.511185 Uiso 0.0362 4 1 d . . .
H1ow2 H -0.470852 1.040069 0.046581 Uiso 0.0634 4 1 d . . .
H2ow2 H -0.58949 1.085941 0.057943 Uiso 0.0634 4 1 d . . .

loop_
_atom_site_aniso_label
_atom_site_aniso_type_symbol
_atom_site_aniso_U_11
_atom_site_aniso_U_22
_atom_site_aniso_U_33
_atom_site_aniso_U_12
_atom_site_aniso_U_13
_atom_site_aniso_U_23
U1 U 0.0085(1) 0.0059(1) 0.0129(2) -0.00010(10) 0.0029(1) 0.0000(1)
U2 U 0.0090(1) 0.0075(2) 0.0140(2) -0.0004(1) 0.0040(1) -0.0009(1)
S1 S 0.0088(8) 0.0066(9) 0.013(1) -0.0001(6) 0.0026(7) -0.0008(8)
S2 S 0.0097(8) 0.0067(9) 0.017(1) -0.0004(7) 0.0035(8) 0.0008(8)
S3 S 0.0093(8) 0.0058(9) 0.016(1) -0.0004(6) 0.0031(8) -0.0023(8)
O1 O 0.006(2) 0.019(3) 0.017(3) -0.004(2) 0.003(2) -0.001(3)
O2 O 0.014(3) 0.021(3) 0.012(3) 0.004(2) 0.003(2) 0.007(3)
O3 O 0.008(2) 0.018(3) 0.020(4) 0.004(2) 0.008(2) -0.005(3)
O4 O 0.020(3) 0.012(3) 0.023(4) -0.008(2) 0.006(3) -0.005(3)
O5 O 0.015(3) 0.013(3) 0.025(4) 0.000(2) 0.013(3) 0.001(3)
O6 O 0.024(3) 0.007(3) 0.013(3) 0.000(2) 0.012(3) 0.000(3)
O7 O 0.009(3) 0.014(3) 0.035(4) -0.001(2) 0.010(3) -0.003(3)
O8 O 0.013(3) 0.017(3) 0.021(4) -0.008(2) 0.008(3) -0.001(3)
O9 O 0.012(3) 0.022(3) 0.018(4) -0.006(2) 0.006(2) -0.002(3)
O10 O 0.014(3) 0.013(3) 0.012(3) -0.001(2) 0.001(2) -0.001(3)
O11 O 0.019(3) 0.009(3) 0.026(4) 0.000(2) 0.002(3) 0.002(3)
O12 O 0.013(3) 0.007(3) 0.020(4) 0.005(2) 0.011(2) 0.004(3)
O13 O 0.011(3) 0.022(3) 0.007(3) -0.011(2) 0.007(2) -0.004(3)
O14 O 0.022(3) 0.014(3) 0.015(3) 0.004(2) 0.000(3) 0.002(3)
O15 O 0.024(3) 0.026(4) 0.023(4) 0.000(3) 0.001(3) 0.001(3)
O16 O 0.017(3) 0.015(3) 0.011(3) -0.001(2) 0.006(2) -0.007(3)
Ow1 O 0.031(4) 0.030(4) 0.023(4) 0.012(3) -0.009(3) -0.013(3)
Ow2 O 0.040(5) 0.056(6) 0.063(7) -0.002(4) 0.010(5) -0.002(6)
Ow3 O 0.023(3) 0.043(5) 0.019(4) 0.006(3) -0.004(3) -0.007(4)
N1 N 0.017(4) 0.033(5) 0.023(5) -0.002(3) 0.002(3) -0.007(4)
N2 N 0.053(6) 0.003(4) 0.034(6) -0.003(4) 0.003(5) 0.006(4)
C1 C 0.018(4) 0.014(5) 0.027(6) 0.003(3) 0.005(4) 0.003(4)
C2 C 0.022(4) 0.018(5) 0.014(5) 0.003(3) 0.005(4) -0.006(4)
C3 C 0.022(5) 0.026(6) 0.026(6) 0.004(4) 0.017(4) 0.004(5)
C4 C 0.051(7) 0.009(5) 0.030(7) 0.004(4) 0.001(5) 0.002(4)

loop_
_atom_type_symbol
_atom_type_scat_dispersion_real
_atom_type_scat_dispersion_imag
_atom_type_scat_source
_atom_type_scat_Cromer_Mann_a1
_atom_type_scat_Cromer_Mann_b1
_atom_type_scat_Cromer_Mann_a2
_atom_type_scat_Cromer_Mann_b2
_atom_type_scat_Cromer_Mann_a3
_atom_type_scat_Cromer_Mann_b3
_atom_type_scat_Cromer_Mann_a4
_atom_type_scat_Cromer_Mann_b4
_atom_type_scat_Cromer_Mann_c
C 0.003 0.002 'International Tables Vol C tables 4.2.6.8 and 6.1.1.4' 2.31 20.843901 1.02 10.2075 1.5886 0.5687 0.865 51.651199 0.2156
H 0.000 0.000 'International Tables Vol C tables 4.2.6.8 and 6.1.1.4' 0.493002 10.5109 0.322912 26.1257 0.140191 3.14236 0.04081 57.799702 0.003038
N 0.006 0.003 'International Tables Vol C tables 4.2.6.8 and 6.1.1.4' 12.2126 0.0057 3.1322 9.8933 2.0125 28.997499 1.1663 0.5826 -11.529
O 0.011 0.006 'International Tables Vol C tables 4.2.6.8 and 6.1.1.4' 3.0485 13.2771 2.2868 5.7011 1.5463 0.3239 0.867 32.908901 0.2508
S 0.125 0.123 'International Tables Vol C tables 4.2.6.8 and 6.1.1.4' 6.9053 1.4679 5.2034 22.215099 1.4379 0.2536 1.5863 56.172001 0.8669
U -9.677 9.665 'International Tables Vol C tables 4.2.6.8 and 6.1.1.4' 36.0228 0.5293 23.4128 3.3253 14.9491 16.092699 4.188 100.612999 13.3966

loop_
_geom_angle_atom_site_label_1
_geom_angle_atom_site_label_2
_geom_angle_atom_site_label_3
_geom_angle_site_symmetry_1
_geom_angle_site_symmetry_2
_geom_angle_site_symmetry_3
_geom_angle
_geom_angle_publ_flag
O1 U1 O2 . . . 179.4(3) yes
O1 U1 O3 . . . 88.4(3) yes
O1 U1 O5 . . . 89.8(3) yes
O1 U1 O6 . . . 86.6(3) yes
O1 U1 O7 . . . 92.6(2) yes
O2 U1 O3 . . . 91.6(3) yes
O2 U1 O5 . . . 90.6(3) yes
O2 U1 O6 . . . 93.0(3) yes
O2 U1 O7 . . . 86.8(3) yes
O3 U1 O5 . . . 142.6(2) yes
O3 U1 O6 . . . 145.3(2) yes
O3 U1 O7 . . . 71.9(2) yes
O5 U1 O6 . . . 71.8(2) yes
O5 U1 O7 . . . 145.5(2) yes
O6 U1 O7 . . . 74.0(2) yes
O8 U2 O9 . . . 178.9(3) yes
O8 U2 O10 . . 2_655 92.1(3) yes
O8 U2 O11 . . 1_655 91.6(3) yes
O8 U2 O12 . . 1_655 92.9(3) yes
O8 U2 O13 . . . 90.1(3) yes
O9 U2 O10 . . 2_655 89.0(3) yes
O9 U2 O11 . . 1_655 88.7(3) yes
O9 U2 O12 . . 1_655 86.1(3) yes
O9 U2 O13 . . . 89.1(3) yes
O10 U2 O11 2_655 . 1_655 75.0(2) yes
O10 U2 O12 2_655 . 1_655 149.1(2) yes
O10 U2 O13 2_655 . . 136.9(2) yes
O11 U2 O12 1_655 . 1_655 74.4(2) yes
O11 U2 O13 1_655 . . 147.9(2) yes
O12 U2 O13 1_655 . . 73.5(2) yes
O3 S1 O6 . . 2_555 109.6(4) yes
O3 S1 O11 . . . 108.2(4) yes
O3 S1 O14 . . . 111.6(4) yes
O6 S1 O11 2_555 . . 108.9(4) yes
O6 S1 O14 2_555 . . 109.3(4) yes
O11 S1 O14 . . . 109.3(4) yes
O4 S2 O7 2_545 . . 109.7(4) yes
O4 S2 O12 2_545 . . 104.1(4) yes
O4 S2 O15 2_545 . . 112.3(4) yes
O7 S2 O12 . . . 107.4(4) yes
O7 S2 O15 . . . 111.8(4) yes
O12 S2 O15 . . . 111.1(4) yes
O5 S3 O10 . . . 108.5(4) yes
O5 S3 O13 . . . 106.4(4) yes
O5 S3 O16 . . . 111.4(4) yes
O10 S3 O13 . . . 109.5(3) yes
O10 S3 O16 . . . 111.7(4) yes
O13 S3 O16 . . . 109.2(4) yes
U1 O3 S1 . . . 143.6(4) yes
U1 O5 S3 . . . 135.8(4) yes
U1 O6 S1 . . 2_545 139.2(4) yes
U1 O7 S2 . . . 164.5(5) yes
U2 O10 S3 2_645 . . 137.5(4) yes
U2 O11 S1 1_455 . . 138.5(4) yes
U2 O12 S2 1_455 . . 136.1(4) yes
U2 O13 S3 . . . 139.2(4) yes
H1ow1 Ow1 H2ow1 . . . 119.9998 yes
H1ow2 Ow2 H2ow2 . . . 120.0004 yes
H1ow3 Ow3 H2ow3 . . . 120 yes
C1 N1 H1n1 . . . 109.4715 yes
C1 N1 H2n1 . . . 109.471 yes
C1 N1 H3n1 . . . 109.4714 yes
H1n1 N1 H2n1 . . . 109.4706 yes
H1n1 N1 H3n1 . . . 109.4717 yes
H2n1 N1 H3n1 . . . 109.4711 yes
C4 N2 H1n2 . . . 109.4721 yes
C4 N2 H2n2 . . . 109.4719 yes
C4 N2 H3n2 . . . 109.4719 yes
H1n2 N2 H2n2 . . . 109.4704 yes
H1n2 N2 H3n2 . . . 109.4707 yes
H2n2 N2 H3n2 . . . 109.4704 yes
N1 C1 C2 . . . 111.3(8) yes
N1 C1 H1c1 . . . 109.4711 yes
N1 C1 H2c1 . . . 109.4711 yes
C2 C1 H1c1 . . . 109.4714 yes
C2 C1 H2c1 . . . 109.4719 yes
H1c1 C1 H2c1 . . . 107.6155 yes
C1 C2 C3 . . . 110.3(8) yes
C1 C2 H1c2 . . . 109.4709 yes
C1 C2 H2c2 . . . 109.471 yes
C3 C2 H1c2 . . . 109.4713 yes
C3 C2 H2c2 . . . 109.4714 yes
H1c2 C2 H2c2 . . . 108.5839 yes
C2 C3 C4 . . . 116.3(8) yes
C2 C3 H1c3 . . . 109.4717 yes
C2 C3 H2c3 . . . 109.4718 yes
C4 C3 H1c3 . . . 109.471 yes
C4 C3 H2c3 . . . 109.4702 yes
H1c3 C3 H2c3 . . . 101.6475 yes
N2 C4 C3 . . . 113(1) yes
N2 C4 H1c4 . . . 109.4711 yes
N2 C4 H2c4 . . . 109.4713 yes
C3 C4 H1c4 . . . 109.4712 yes
C3 C4 H2c4 . . . 109.4718 yes
H1c4 C4 H2c4 . . . 105.7263 yes

loop_
_geom_bond_atom_site_label_1
_geom_bond_atom_site_label_2
_geom_bond_site_symmetry_1
_geom_bond_site_symmetry_2
_geom_bond_distance
_geom_bond_publ_flag
U1 O1 . . 1.768(6) yes
U1 O2 . . 1.763(6) yes
U1 O3 . . 2.368(6) yes
U1 O5 . . 2.400(7) yes
U1 O6 . . 2.363(6) yes
U1 O7 . . 2.375(6) yes
U2 O8 . . 1.752(7) yes
U2 O9 . . 1.764(7) yes
U2 O10 . 2_655 2.378(6) yes
U2 O11 . 1_655 2.381(6) yes
U2 O12 . 1_655 2.406(6) yes
U2 O13 . . 2.338(6) yes
S1 O3 . . 1.469(7) yes
S1 O6 . 2_555 1.475(6) yes
S1 O11 . . 1.481(6) yes
S1 O14 . . 1.457(7) yes
S2 O4 . 2_545 1.483(7) yes
S2 O7 . . 1.463(6) yes
S2 O12 . . 1.482(6) yes
S2 O15 . . 1.434(8) yes
S3 O5 . . 1.497(6) yes
S3 O10 . . 1.492(7) yes
S3 O13 . . 1.479(6) yes
S3 O16 . . 1.439(6) yes
Ow1 H1ow1 . . 0.82 yes
Ow1 H2ow1 . . 0.82 yes
Ow2 H1ow2 . . 0.82 yes
Ow2 H2ow2 . . 0.82 yes
Ow3 H1ow3 . . 0.82 yes
Ow3 H2ow3 . . 0.82 yes
N1 C1 . . 1.51(1) yes
N1 H1n1 . . 0.87 yes
N1 H2n1 . . 0.87 yes
N1 H3n1 . . 0.87 yes
N2 C4 . . 1.51(1) yes
N2 H1n2 . . 0.87 yes
N2 H2n2 . . 0.87 yes
N2 H3n2 . . 0.87 yes
C1 C2 . . 1.50(1) yes
C1 H1c1 . . 0.96 yes
C1 H2c1 . . 0.96 yes
C2 C3 . . 1.52(1) yes
C2 H1c2 . . 0.96 yes
C2 H2c2 . . 0.96 yes
C3 C4 . . 1.50(2) yes
C3 H1c3 . . 0.96 yes
C3 H2c3 . . 0.96 yes
C4 H1c4 . . 0.96 yes
C4 H2c4 . . 0.96 yes

loop_
_geom_hbond_atom_site_label_D
_geom_hbond_atom_site_label_H
_geom_hbond_atom_site_label_A
_geom_hbond_site_symmetry_D
_geom_hbond_site_symmetry_H
_geom_hbond_site_symmetry_A
_geom_hbond_distance_DH
_geom_hbond_distance_HA
_geom_hbond_distance_DA
_geom_hbond_angle_DHA
_geom_hbond_publ_flag
Ow1 H1ow1 O12 . . 2_555 0.82 2.01 2.772(9) 155.17 yes
Ow1 H2ow1 Ow2 . . 1_655 0.82 2.33 2.91(1) 128.18 yes
Ow3 H1ow3 O11 . . 2_455 0.82 2.08 2.86(1) 161.28 yes
Ow3 H2ow3 O16 . . 3_575 0.82 1.91 2.726(8) 171.92 yes
N1 H1n1 O9 . . 1_455 0.87 2.22 2.87(1) 131.11 yes
N1 H1n1 O16 . . 2_555 0.87 2.44 3.05(1) 126.98 yes
N1 H1n1 Ow3 . . 2_445 0.87 2.31 2.89(1) 124.04 yes
N1 H2n1 O15 . . 2_455 0.87 2.14 3.00(1) 166.63 yes
N1 H3n1 O14 . . 3_576 0.87 2.05 2.92(1) 170.67 yes
N2 H1n2 Ow2 . . 2_345 0.87 2.01 2.86(1) 162.56 yes
N2 H2n2 O14 . . 1_455 0.87 2.02 2.76(1) 141.14 yes
N2 H3n2 O1 . . 2_445 0.87 2.19 2.89(1) 137.71 yes
C2 H2c2 O15 . . 4_465 0.96 2.48 3.40(1) 161.69 yes
Ow2 H1ow2 Ow2 . . 3_475 0.82 2.25 2.82(1) 126.21 yes
Ow2 H2ow2 N2 . . 2_355 0.82 2.13 2.86(1) 148.25 yes
